data_7012570
loop_
_publ_author_name
'Ciurtin, Delia M.'
'Smith, Mark D.'
'zur Loye, Hans-Conrad'

_publ_section_title
;
 Structural diversity in the Cu(pyrazinecarboxylate)2/CdCl2 system: new
 one-, two- and three-dimensional mixed metal coordination polymers
;
_journal_issue 7
_journal_name_full 'Dalton Transactions'
_journal_page_first 1245
_journal_paper_doi 10.1039/b212148b
_journal_year 2003
_chemical_formula_sum 'C10 H12 Cd Cl2 Cu N4 O7'
_chemical_formula_weight 547.08
_space_group_IT_number 2
_symmetry_cell_setting triclinic
_symmetry_space_group_name_Hall '-P 1'
_symmetry_space_group_name_H-M 'P -1'
_atom_sites_solution_hydrogens geom
_atom_sites_solution_primary direct
_atom_sites_solution_secondary difmap
_audit_creation_method SHELXL-97
_cell_angle_alpha 68.462(2)
_cell_angle_beta 88.051(2)
_cell_angle_gamma 84.854(2)
_cell_formula_units_Z 2
_cell_length_a 7.2898(7)
_cell_length_b 11.0148(10)
_cell_length_c 11.3154(11)
_cell_measurement_reflns_used 5007
_cell_measurement_temperature 293(2)
_cell_measurement_theta_max 26.378
_cell_measurement_theta_min 2.806
_cell_volume 841.73(14)
_computing_cell_refinement 'SAINT+ NT V6.02a (Bruker, 1998)'
_computing_data_collection 'SMART NT V5.624 (Bruker, 2000)'
_computing_data_reduction 'SAINT+ NT V6.02a'
_computing_molecular_graphics 'SHELXTL V5.1 (Sheldrick, 1997)'
_computing_publication_material 'SHELXTL V5.1'
_computing_structure_refinement 'SHELXL-97 (Sheldrick, 1997)'
_computing_structure_solution 'SHELXS-97 (Sheldrick, 1990)'
_diffrn_ambient_temperature 293(2)
_diffrn_measured_fraction_theta_full 0.998
_diffrn_measured_fraction_theta_max 0.998
_diffrn_measurement_device_type 'Bruker SMART APEX CCD diffractometer'
_diffrn_measurement_method 'omega scans'
_diffrn_radiation_monochromator graphite
_diffrn_radiation_source 'fine-focus sealed tube'
_diffrn_radiation_type MoK\a
_diffrn_radiation_wavelength 0.71073
_diffrn_reflns_av_R_equivalents 0.0243
_diffrn_reflns_av_sigmaI/netI 0.0393
_diffrn_reflns_limit_h_max 9
_diffrn_reflns_limit_h_min -9
_diffrn_reflns_limit_k_max 13
_diffrn_reflns_limit_k_min -13
_diffrn_reflns_limit_l_max 14
_diffrn_reflns_limit_l_min -14
_diffrn_reflns_number 7776
_diffrn_reflns_theta_full 26.38
_diffrn_reflns_theta_max 26.38
_diffrn_reflns_theta_min 1.93
_diffrn_standards_decay_% 0
_exptl_absorpt_coefficient_mu 2.886
_exptl_absorpt_correction_T_max 0.8310
_exptl_absorpt_correction_T_min 0.6987
_exptl_absorpt_correction_type multi-scan
_exptl_absorpt_process_details '(SADABS, Bruker, 1997)'
_exptl_crystal_colour blue
_exptl_crystal_density_diffrn 2.159
_exptl_crystal_density_method 'not measured'
_exptl_crystal_description plate
_exptl_crystal_F_000 534
_exptl_crystal_size_max 0.20
_exptl_crystal_size_mid 0.10
_exptl_crystal_size_min 0.03
_refine_diff_density_max 0.598
_refine_diff_density_min -0.535
_refine_diff_density_rms 0.097
_refine_ls_extinction_method none
_refine_ls_goodness_of_fit_ref 1.009
_refine_ls_hydrogen_treatment mixed
_refine_ls_matrix_type full
_refine_ls_number_parameters 250
_refine_ls_number_reflns 3441
_refine_ls_number_restraints 6
_refine_ls_restrained_S_all 1.010
_refine_ls_R_factor_all 0.0355
_refine_ls_R_factor_gt 0.0290
_refine_ls_shift/su_max 0.001
_refine_ls_shift/su_mean 0.000
_refine_ls_structure_factor_coef Fsqd
_refine_ls_weighting_details 'calc w=1/[\s^2^(Fo^2^)+(0.0219P)^2^+0.0000P] where P=(Fo^2^+2Fc^2^)/3'
_refine_ls_weighting_scheme calc
_refine_ls_wR_factor_gt 0.0567
_refine_ls_wR_factor_ref 0.0580
_reflns_number_gt 2875
_reflns_number_total 3441
_reflns_threshold_expression >2sigma(I)
_cod_data_source_file b212148b.txt
_cod_data_source_block cmpd1
_cod_original_sg_symbol_H-M P-1
_cod_database_code 7012570

loop_
_symmetry_equiv_pos_as_xyz
'x, y, z'
'-x, -y, -z'

loop_
_atom_site_label
_atom_site_type_symbol
_atom_site_fract_x
_atom_site_fract_y
_atom_site_fract_z
_atom_site_U_iso_or_equiv
_atom_site_adp_type
_atom_site_occupancy
_atom_site_symmetry_multiplicity
_atom_site_calc_flag
_atom_site_refinement_flags
_atom_site_disorder_assembly
_atom_site_disorder_group
Cu Cu 0.39983(6) 0.31792(4) 0.45829(4) 0.03135(12) Uani 1 1 d . . .
Cd Cd -0.07416(3) 0.84747(2) -0.03339(2) 0.02848(8) Uani 1 1 d . . .
Cl1 Cl -0.15744(12) 0.96444(8) 0.12328(8) 0.0337(2) Uani 1 1 d . . .
Cl2 Cl -0.32455(13) 0.69301(9) 0.03051(9) 0.0441(2) Uani 1 1 d . . .
C1 C 0.2171(5) 0.5609(3) 0.3334(3) 0.0285(7) Uani 1 1 d . . .
C2 C 0.1259(5) 0.6659(3) 0.2421(3) 0.0301(8) Uani 1 1 d . . .
H2 H 0.0569 0.7283 0.2660 0.036 Uiso 1 1 calc R . .
C3 C 0.2322(5) 0.5879(3) 0.0908(3) 0.0355(8) Uani 1 1 d . . .
H3 H 0.2429 0.5960 0.0062 0.043 Uiso 1 1 calc R . .
C4 C 0.3197(5) 0.4794(3) 0.1829(3) 0.0356(8) Uani 1 1 d . . .
H4 H 0.3846 0.4150 0.1595 0.043 Uiso 1 1 calc R . .
C5 C 0.2214(5) 0.5407(3) 0.4732(3) 0.0307(8) Uani 1 1 d . . .
C6 C 0.6414(4) 0.1039(3) 0.5846(3) 0.0272(7) Uani 1 1 d . . .
C7 C 0.7418(5) 0.0079(3) 0.6785(3) 0.0325(8) Uani 1 1 d . . .
H7 H 0.8211 -0.0525 0.6581 0.039 Uiso 1 1 calc R . .
C8 C 0.6103(4) 0.0859(3) 0.8255(3) 0.0307(8) Uani 1 1 d . . .
H8 H 0.5973 0.0819 0.9089 0.037 Uiso 1 1 calc R . .
C9 C 0.5070(4) 0.1817(3) 0.7316(3) 0.0294(8) Uani 1 1 d . . .
H9 H 0.4243 0.2402 0.7522 0.035 Uiso 1 1 calc R . .
C10 C 0.6534(5) 0.1249(3) 0.4448(3) 0.0312(8) Uani 1 1 d . . .
N1 N 0.3117(4) 0.4664(3) 0.3036(2) 0.0298(6) Uani 1 1 d . . .
N2 N 0.1339(4) 0.6807(3) 0.1191(2) 0.0311(7) Uani 1 1 d . . .
N3 N 0.5254(4) 0.1905(3) 0.6117(2) 0.0269(6) Uani 1 1 d . . .
N4 N 0.7273(4) -0.0003(3) 0.8006(2) 0.0308(7) Uani 1 1 d . . .
O1 O 0.3002(3) 0.4340(2) 0.5446(2) 0.0367(6) Uani 1 1 d . . .
O2 O 0.1516(4) 0.6283(2) 0.5071(2) 0.0423(6) Uani 1 1 d . . .
O3 O 0.5484(3) 0.2196(2) 0.3736(2) 0.0379(6) Uani 1 1 d . . .
O4 O 0.7599(4) 0.0534(2) 0.4093(2) 0.0439(7) Uani 1 1 d . . .
O5 O 0.1533(4) 0.2106(3) 0.4789(3) 0.0481(7) Uani 1 1 d D . .
H5A H 0.058(4) 0.249(4) 0.496(4) 0.053(13) Uiso 1 1 d D . .
H5B H 0.149(6) 0.135(2) 0.529(3) 0.059(14) Uiso 1 1 d D . .
O6 O 0.0703(4) 0.7853(3) -0.1845(3) 0.0441(7) Uani 1 1 d D . .
H6A H 0.139(6) 0.840(4) -0.227(4) 0.082(18) Uiso 1 1 d D . .
H6B H 0.065(6) 0.717(3) -0.198(4) 0.054(13) Uiso 1 1 d D . .
O7 O 0.1187(5) 0.5630(3) 0.7725(3) 0.0548(8) Uani 1 1 d D . .
H7A H 0.148(6) 0.573(4) 0.698(2) 0.058(15) Uiso 1 1 d D . .
H7B H 0.204(5) 0.508(4) 0.813(4) 0.10(2) Uiso 1 1 d D . .

loop_
_atom_site_aniso_label
_atom_site_aniso_U_11
_atom_site_aniso_U_22
_atom_site_aniso_U_33
_atom_site_aniso_U_23
_atom_site_aniso_U_13
_atom_site_aniso_U_12
Cu 0.0405(3) 0.0264(2) 0.0216(2) -0.00460(18) -0.00557(18) 0.00943(19)
Cd 0.03639(15) 0.02443(14) 0.02104(13) -0.00493(10) -0.00429(10) 0.00267(10)
Cl1 0.0402(5) 0.0336(5) 0.0296(4) -0.0139(4) 0.0045(4) -0.0063(4)
Cl2 0.0506(6) 0.0416(5) 0.0402(5) -0.0132(4) 0.0004(4) -0.0112(4)
C1 0.0364(19) 0.0229(17) 0.0247(17) -0.0072(14) -0.0032(15) -0.0006(14)
C2 0.0347(19) 0.0258(18) 0.0284(18) -0.0092(15) -0.0040(15) 0.0036(15)
C3 0.042(2) 0.039(2) 0.0194(17) -0.0042(15) -0.0030(15) 0.0025(17)
C4 0.044(2) 0.034(2) 0.0284(19) -0.0136(16) -0.0015(16) 0.0062(17)
C5 0.0321(19) 0.0283(19) 0.0297(18) -0.0087(16) -0.0019(15) 0.0004(15)
C6 0.0328(19) 0.0259(17) 0.0209(16) -0.0063(14) -0.0039(14) 0.0003(14)
C7 0.035(2) 0.0281(19) 0.0292(18) -0.0058(15) -0.0040(15) 0.0061(15)
C8 0.0339(19) 0.035(2) 0.0201(17) -0.0061(15) 0.0011(14) -0.0040(15)
C9 0.0317(19) 0.0303(18) 0.0246(17) -0.0089(15) 0.0006(14) 0.0009(15)
C10 0.039(2) 0.0266(18) 0.0241(17) -0.0054(15) -0.0019(15) 0.0012(16)
N1 0.0369(16) 0.0248(15) 0.0237(15) -0.0054(12) -0.0044(12) 0.0056(12)
N2 0.0384(17) 0.0269(15) 0.0248(15) -0.0062(12) -0.0034(13) 0.0013(13)
N3 0.0291(15) 0.0257(15) 0.0212(14) -0.0039(12) -0.0013(12) 0.0009(12)
N4 0.0347(16) 0.0285(16) 0.0232(15) -0.0033(12) -0.0046(12) 0.0021(13)
O1 0.0507(15) 0.0320(13) 0.0220(12) -0.0068(11) -0.0060(11) 0.0131(11)
O2 0.0598(17) 0.0354(14) 0.0321(14) -0.0159(12) -0.0059(12) 0.0123(12)
O3 0.0502(15) 0.0356(14) 0.0206(12) -0.0057(11) -0.0047(11) 0.0160(12)
O4 0.0612(18) 0.0347(14) 0.0281(13) -0.0076(11) 0.0030(12) 0.0175(13)
O5 0.0412(17) 0.0312(17) 0.067(2) -0.0134(15) -0.0006(15) 0.0043(14)
O6 0.066(2) 0.0310(16) 0.0349(15) -0.0131(13) 0.0113(14) -0.0015(15)
O7 0.088(2) 0.0366(17) 0.0394(18) -0.0149(15) 0.0049(18) -0.0016(17)

loop_
_atom_type_symbol
_atom_type_description
_atom_type_scat_dispersion_real
_atom_type_scat_dispersion_imag
_atom_type_scat_source
C C 0.0033 0.0016 'International Tables Vol C Tables 4.2.6.8 and 6.1.1.4'
H H 0.0000 0.0000 'International Tables Vol C Tables 4.2.6.8 and 6.1.1.4'
N N 0.0061 0.0033 'International Tables Vol C Tables 4.2.6.8 and 6.1.1.4'
O O 0.0106 0.0060 'International Tables Vol C Tables 4.2.6.8 and 6.1.1.4'
Cl Cl 0.1484 0.1585 'International Tables Vol C Tables 4.2.6.8 and 6.1.1.4'
Cu Cu 0.3201 1.2651 'International Tables Vol C Tables 4.2.6.8 and 6.1.1.4'
Cd Cd -0.8075 1.2024 'International Tables Vol C Tables 4.2.6.8 and 6.1.1.4'

loop_
_geom_angle_atom_site_label_1
_geom_angle_atom_site_label_2
_geom_angle_atom_site_label_3
_geom_angle
_geom_angle_site_symmetry_1
_geom_angle_site_symmetry_3
_geom_angle_publ_flag
O3 Cu O1 167.44(11) . . ?
O3 Cu N3 83.12(10) . . ?
O1 Cu N3 93.97(10) . . ?
O3 Cu N1 97.35(10) . . ?
O1 Cu N1 83.25(10) . . ?
N3 Cu N1 169.27(11) . . ?
O3 Cu O5 95.92(11) . . ?
O1 Cu O5 96.52(11) . . ?
N3 Cu O5 95.60(11) . . ?
N1 Cu O5 95.02(11) . . ?
O6 Cd N4 87.65(10) . 1_464 ?
O6 Cd N2 86.57(10) . . ?
N4 Cd N2 173.82(9) 1_464 . ?
O6 Cd Cl2 100.37(9) . . ?
N4 Cd Cl2 89.27(7) 1_464 . ?
N2 Cd Cl2 89.64(7) . . ?
O6 Cd Cl1 162.40(8) . . ?
N4 Cd Cl1 93.65(7) 1_464 . ?
N2 Cd Cl1 92.52(7) . . ?
Cl2 Cd Cl1 97.20(3) . . ?
O6 Cd Cl1 80.37(8) . 2_575 ?
N4 Cd Cl1 82.80(7) 1_464 2_575 ?
N2 Cd Cl1 98.36(7) . 2_575 ?
Cl2 Cd Cl1 172.00(3) . 2_575 ?
Cl1 Cd Cl1 82.38(3) . 2_575 ?
Cd Cl1 Cd 97.62(3) . 2_575 ?
N1 C1 C2 121.1(3) . . ?
N1 C1 C5 114.4(3) . . ?
C2 C1 C5 124.5(3) . . ?
N2 C2 C1 121.5(3) . . ?
N2 C3 C4 122.3(3) . . ?
N1 C4 C3 120.5(3) . . ?
O2 C5 O1 125.6(3) . . ?
O2 C5 C1 118.6(3) . . ?
O1 C5 C1 115.7(3) . . ?
N3 C6 C7 120.7(3) . . ?
N3 C6 C10 114.3(3) . . ?
C7 C6 C10 124.9(3) . . ?
N4 C7 C6 120.8(3) . . ?
N4 C8 C9 121.9(3) . . ?
N3 C9 C8 120.1(3) . . ?
O4 C10 O3 125.5(3) . . ?
O4 C10 C6 119.6(3) . . ?
O3 C10 C6 114.9(3) . . ?
C4 N1 C1 118.0(3) . . ?
C4 N1 Cu 130.5(2) . . ?
C1 N1 Cu 111.3(2) . . ?
C3 N2 C2 116.6(3) . . ?
C3 N2 Cd 122.6(2) . . ?
C2 N2 Cd 119.7(2) . . ?
C9 N3 C6 119.0(3) . . ?
C9 N3 Cu 129.0(2) . . ?
C6 N3 Cu 112.0(2) . . ?
C8 N4 C7 117.5(3) . . ?
C8 N4 Cd 120.1(2) . 1_646 ?
C7 N4 Cd 122.2(2) . 1_646 ?
C5 O1 Cu 114.8(2) . . ?
C10 O3 Cu 115.7(2) . . ?

loop_
_geom_bond_atom_site_label_1
_geom_bond_atom_site_label_2
_geom_bond_distance
_geom_bond_site_symmetry_2
_geom_bond_publ_flag
Cu O3 1.935(2) . ?
Cu O1 1.954(2) . ?
Cu N3 1.977(3) . ?
Cu N1 1.984(3) . ?
Cu O5 2.198(3) . ?
Cd O6 2.260(3) . ?
Cd N4 2.424(3) 1_464 ?
Cd N2 2.450(3) . ?
Cd Cl2 2.5126(10) . ?
Cd Cl1 2.5758(9) . ?
Cd Cl1 2.6722(9) 2_575 ?
Cl1 Cd 2.6722(9) 2_575 ?
C1 N1 1.336(4) . ?
C1 C2 1.370(4) . ?
C1 C5 1.516(4) . ?
C2 N2 1.340(4) . ?
C3 N2 1.324(4) . ?
C3 C4 1.384(4) . ?
C4 N1 1.320(4) . ?
C5 O2 1.228(4) . ?
C5 O1 1.256(4) . ?
C6 N3 1.331(4) . ?
C6 C7 1.368(4) . ?
C6 C10 1.514(4) . ?
C7 N4 1.352(4) . ?
C8 N4 1.321(4) . ?
C8 C9 1.378(4) . ?
C9 N3 1.327(4) . ?
C10 O4 1.219(4) . ?
C10 O3 1.267(4) . ?
N4 Cd 2.424(3) 1_646 ?

loop_
_geom_hbond_atom_site_label_D
_geom_hbond_atom_site_label_H
_geom_hbond_atom_site_label_A
_geom_hbond_distance_DH
_geom_hbond_distance_HA
_geom_hbond_distance_DA
_geom_hbond_angle_DHA
_geom_hbond_site_symmetry_A
O7 H7A O2 0.829(18) 2.02(2) 2.827(4) 164(4) .
O5 H5A O2 0.833(18) 1.94(2) 2.755(4) 165(4) 2_566
O7 H7B Cl2 0.841(19) 2.39(3) 3.166(3) 154(5) 2_566
O5 H5B O4 0.824(18) 1.99(3) 2.735(4) 151(4) 2_656
O6 H6A O4 0.824(19) 2.10(3) 2.832(4) 147(4) 2_665
O6 H6A Cl1 0.824(19) 2.82(5) 3.198(3) 110(4) 2_575
O6 H6B O7 0.826(19) 1.85(2) 2.658(4) 165(4) 1_554

loop_
_geom_torsion_atom_site_label_1
_geom_torsion_atom_site_label_2
_geom_torsion_atom_site_label_3
_geom_torsion_atom_site_label_4
_geom_torsion
_geom_torsion_site_symmetry_1
_geom_torsion_site_symmetry_2
_geom_torsion_site_symmetry_3
_geom_torsion_site_symmetry_4
_geom_torsion_publ_flag
O6 Cd Cl1 Cd 11.5(3) . . . 2_575 ?
N4 Cd Cl1 Cd -82.22(7) 1_464 . . 2_575 ?
N2 Cd Cl1 Cd 98.10(7) . . . 2_575 ?
Cl2 Cd Cl1 Cd -171.94(3) . . . 2_575 ?
Cl1 Cd Cl1 Cd 0.0 2_575 . . 2_575 ?
N1 C1 C2 N2 -2.7(5) . . . . ?
C5 C1 C2 N2 177.2(3) . . . . ?
N2 C3 C4 N1 -1.8(6) . . . . ?
N1 C1 C5 O2 173.8(3) . . . . ?
C2 C1 C5 O2 -6.2(5) . . . . ?
N1 C1 C5 O1 -5.3(4) . . . . ?
C2 C1 C5 O1 174.8(3) . . . . ?
N3 C6 C7 N4 -0.8(5) . . . . ?
C10 C6 C7 N4 177.4(3) . . . . ?
N4 C8 C9 N3 -1.1(5) . . . . ?
N3 C6 C10 O4 177.7(3) . . . . ?
C7 C6 C10 O4 -0.5(5) . . . . ?
N3 C6 C10 O3 -1.7(4) . . . . ?
C7 C6 C10 O3 -180.0(3) . . . . ?
C3 C4 N1 C1 0.0(5) . . . . ?
C3 C4 N1 Cu 173.5(3) . . . . ?
C2 C1 N1 C4 2.2(5) . . . . ?
C5 C1 N1 C4 -177.7(3) . . . . ?
C2 C1 N1 Cu -172.6(3) . . . . ?
C5 C1 N1 Cu 7.5(4) . . . . ?
O3 Cu N1 C4 12.7(3) . . . . ?
O1 Cu N1 C4 -179.9(3) . . . . ?
N3 Cu N1 C4 104.5(6) . . . . ?
O5 Cu N1 C4 -83.9(3) . . . . ?
O3 Cu N1 C1 -173.4(2) . . . . ?
O1 Cu N1 C1 -6.0(2) . . . . ?
N3 Cu N1 C1 -81.6(6) . . . . ?
O5 Cu N1 C1 90.0(2) . . . . ?
C4 C3 N2 C2 1.4(5) . . . . ?
C4 C3 N2 Cd -166.5(3) . . . . ?
C1 C2 N2 C3 0.8(5) . . . . ?
C1 C2 N2 Cd 169.1(2) . . . . ?
O6 Cd N2 C3 -14.7(3) . . . . ?
N4 Cd N2 C3 5.9(10) 1_464 . . . ?
Cl2 Cd N2 C3 85.7(3) . . . . ?
Cl1 Cd N2 C3 -177.1(3) . . . . ?
Cl1 Cd N2 C3 -94.5(3) 2_575 . . . ?
O6 Cd N2 C2 177.7(3) . . . . ?
N4 Cd N2 C2 -161.6(8) 1_464 . . . ?
Cl2 Cd N2 C2 -81.9(2) . . . . ?
Cl1 Cd N2 C2 15.3(2) . . . . ?
Cl1 Cd N2 C2 98.0(2) 2_575 . . . ?
C8 C9 N3 C6 1.6(5) . . . . ?
C8 C9 N3 Cu -179.0(2) . . . . ?
C7 C6 N3 C9 -0.7(5) . . . . ?
C10 C6 N3 C9 -179.0(3) . . . . ?
C7 C6 N3 Cu 179.8(3) . . . . ?
C10 C6 N3 Cu 1.4(4) . . . . ?
O3 Cu N3 C9 179.8(3) . . . . ?
O1 Cu N3 C9 12.1(3) . . . . ?
N1 Cu N3 C9 86.6(7) . . . . ?
O5 Cu N3 C9 -84.9(3) . . . . ?
O3 Cu N3 C6 -0.7(2) . . . . ?
O1 Cu N3 C6 -168.5(2) . . . . ?
N1 Cu N3 C6 -93.9(6) . . . . ?
O5 Cu N3 C6 94.6(2) . . . . ?
C9 C8 N4 C7 -0.4(5) . . . . ?
C9 C8 N4 Cd 174.0(2) . . . 1_646 ?
C6 C7 N4 C8 1.3(5) . . . . ?
C6 C7 N4 Cd -173.0(2) . . . 1_646 ?
O2 C5 O1 Cu -178.9(3) . . . . ?
C1 C5 O1 Cu 0.0(4) . . . . ?
O3 Cu O1 C5 96.8(4) . . . . ?
N3 Cu O1 C5 172.8(2) . . . . ?
N1 Cu O1 C5 3.2(2) . . . . ?
O5 Cu O1 C5 -91.1(2) . . . . ?
O4 C10 O3 Cu -178.3(3) . . . . ?
C6 C10 O3 Cu 1.0(4) . . . . ?
O1 Cu O3 C10 77.0(5) . . . . ?
N3 Cu O3 C10 -0.2(3) . . . . ?
N1 Cu O3 C10 169.0(3) . . . . ?
O5 Cu O3 C10 -95.2(3) . . . . ?
